data_4323164
loop_
_publ_author_name
'Donald J. Darensbourg'
'David L. Larkins'
'Joseph H. Reibenspies'

_publ_section_title
;
 Bis(triphenylphosphine)copper(I) Complexes of Orotate and
 l-Dihydroorotate
;
_journal_name_full 'Inorganic Chemistry'
_journal_page_first 6125
_journal_page_last 6128
_journal_paper_doi 10.1021/ic980464m
_journal_volume 37
_journal_year 1998
_chemical_formula_sum 'C42 H47 Cu N2 O5 P2'
_chemical_formula_weight 785.30
_chemical_name_systematic
; 
 ? 
;
_space_group_IT_number 4
_symmetry_cell_setting monoclinic
_symmetry_space_group_name_Hall 'P 2yb'
_symmetry_space_group_name_H-M 'P 1 21 1'
_atom_sites_solution_hydrogens geom
_atom_sites_solution_primary direct
_atom_sites_solution_secondary difmap
_audit_creation_method SHELXL
_cell_angle_alpha 90.00
_cell_angle_beta 100.34(3)
_cell_angle_gamma 90.00
_cell_formula_units_Z 2
_cell_length_a 10.088(2)
_cell_length_b 14.727(3)
_cell_length_c 12.562(3)
_cell_measurement_temperature 293(2)
_cell_volume 1836.0(7)
_computing_structure_refinement 'SHELXL-93 (Sheldrick, 1993)'
_computing_structure_solution 'SHELXS-86 (Sheldrick, 1990)'
_diffrn_ambient_temperature 293(2)
_diffrn_radiation_monochromator graphite
_diffrn_radiation_source 'fine-focus sealed tube'
_diffrn_radiation_type CuK\a
_diffrn_radiation_wavelength 1.54178
_diffrn_reflns_av_R_equivalents 0.1121
_diffrn_reflns_av_sigmaI/netI 0.3542
_diffrn_reflns_limit_h_max 10
_diffrn_reflns_limit_h_min 0
_diffrn_reflns_limit_k_max 16
_diffrn_reflns_limit_k_min 0
_diffrn_reflns_limit_l_max 13
_diffrn_reflns_limit_l_min -14
_diffrn_reflns_number 1895
_diffrn_reflns_theta_max 47.50
_diffrn_reflns_theta_min 3.58
_exptl_absorpt_coefficient_mu 2.059
_exptl_crystal_density_diffrn 1.420
_exptl_crystal_F_000 824
_refine_diff_density_max 0.524
_refine_diff_density_min -0.769
_refine_diff_density_rms 0.112
_refine_ls_abs_structure_details 'Flack H D (1983), Acta Cryst. A39, 876-881'
_refine_ls_abs_structure_Flack -0.07(17)
_refine_ls_extinction_method none
_refine_ls_goodness_of_fit_all 0.968
_refine_ls_goodness_of_fit_obs 1.681
_refine_ls_matrix_type full
_refine_ls_number_parameters 470
_refine_ls_number_reflns 1766
_refine_ls_number_restraints 468
_refine_ls_restrained_S_all 0.948
_refine_ls_restrained_S_obs 1.247
_refine_ls_R_factor_all 0.2836
_refine_ls_R_factor_obs 0.0947
_refine_ls_shift/esd_max -1.000
_refine_ls_shift/esd_mean 0.029
_refine_ls_structure_factor_coef Fsqd
_refine_ls_weighting_details 'w=1/[\s^2^(Fo^2^)+(0.0968P)^2^+0.2000P] where P=(Fo^2^+2Fc^2^)/3'
_refine_ls_weighting_scheme calc
_refine_ls_wR_factor_all 0.2518
_refine_ls_wR_factor_obs 0.2064
_reflns_number_observed 751
_reflns_number_total 1766
_reflns_observed_criterion >2sigma(I)
_cod_data_source_file ic980464m_2.cif
_cod_data_source_block dd354x
_cod_depositor_comments
;
The following automatic conversions were performed:

'_refine_ls_weighting_scheme' value 'calc
w=1/[\s^2^(Fo^2^)+(0.0968P)^2^+0.2000P] where P=(Fo^2^+2Fc^2^)/3' was
changed to 'calc'. New tag '_refine_ls_weighting_details' was
created. The value of the new tag was set to
'w=1/[\s^2^(Fo^2^)+(0.0968P)^2^+0.2000P] where P=(Fo^2^+2Fc^2^)/3'.

Automatic conversion script
Id: cif_fix_values 3143 2015-03-26 13:38:13Z robertas 
;
_cod_original_cell_volume 1836.0(6)
_cod_database_code 4323164

loop_
_symmetry_equiv_pos_as_xyz
'x, y, z'
'-x, y+1/2, -z'

loop_
_atom_site_aniso_label
_atom_site_aniso_U_11
_atom_site_aniso_U_22
_atom_site_aniso_U_33
_atom_site_aniso_U_23
_atom_site_aniso_U_13
_atom_site_aniso_U_12
Cu1 0.057(2) 0.048(2) 0.0384(14) -0.012(2) 0.0107(13) -0.007(2)
P1 0.025(3) 0.030(3) 0.047(3) -0.007(3) 0.005(2) 0.000(3)
C1 0.032(7) 0.057(5) 0.034(7) -0.007(6) 0.002(6) -0.028(6)
C2 0.063(11) 0.050(6) 0.067(11) 0.020(6) 0.021(8) -0.011(7)
C3 0.142(12) 0.062(7) 0.095(11) 0.027(9) 0.027(9) -0.029(9)
C4 0.151(13) 0.117(7) 0.116(12) 0.053(11) 0.055(9) -0.058(9)
C5 0.117(11) 0.156(11) 0.082(13) 0.010(9) 0.062(9) -0.062(8)
C6 0.111(10) 0.102(8) 0.066(10) -0.038(8) 0.059(7) -0.052(8)
C7 0.023(4) 0.059(11) 0.082(6) 0.044(12) 0.000(4) -0.014(7)
C8 0.047(6) 0.099(16) 0.103(6) 0.062(15) -0.021(6) -0.011(16)
C9 0.057(7) 0.140(19) 0.127(7) 0.080(17) -0.033(5) -0.015(18)
C10 0.063(7) 0.121(19) 0.202(8) 0.053(20) 0.015(6) -0.004(19)
C11 0.051(6) 0.099(18) 0.187(7) 0.009(20) 0.052(7) 0.020(15)
C12 0.046(6) 0.050(14) 0.145(7) 0.012(15) 0.053(5) 0.011(14)
C13 0.157(8) 0.055(6) 0.046(7) -0.001(6) -0.018(9) 0.088(7)
C14 0.189(10) 0.147(10) 0.131(12) -0.061(8) -0.048(8) 0.140(8)
C15 0.200(11) 0.146(13) 0.121(14) -0.047(10) -0.025(8) 0.140(9)
C16 0.193(13) 0.091(11) 0.073(13) -0.008(8) 0.029(10) 0.088(8)
C17 0.123(13) 0.090(12) 0.056(10) -0.012(7) 0.038(8) 0.050(10)
C18 0.140(14) 0.078(11) 0.081(10) -0.037(7) -0.005(9) 0.062(10)
P1A 0.059(4) 0.044(3) 0.034(3) -0.004(3) 0.011(3) 0.007(3)
C1A 0.037(6) 0.074(6) 0.044(8) 0.020(6) 0.023(6) 0.003(6)
C2A 0.028(7) 0.064(10) 0.052(9) 0.029(8) 0.016(6) 0.022(6)
C3A 0.025(8) 0.141(13) 0.052(8) 0.030(8) 0.024(7) -0.010(8)
C4A 0.042(8) 0.112(13) 0.096(11) 0.046(9) 0.022(8) -0.025(9)
C5A 0.075(10) 0.100(12) 0.072(10) 0.054(9) 0.004(7) -0.012(9)
C6A 0.027(9) 0.081(11) 0.071(9) 0.036(8) -0.002(8) 0.005(8)
C7A 0.047(8) 0.054(12) 0.039(5) 0.007(5) 0.014(4) -0.003(7)
C8A 0.046(8) 0.070(14) 0.048(5) -0.012(8) 0.016(6) -0.012(8)
C9A 0.058(8) 0.080(15) 0.057(6) 0.000(10) 0.027(7) -0.003(8)
C10A 0.111(9) 0.075(16) 0.058(8) 0.017(9) 0.041(6) 0.028(10)
C11A 0.071(10) 0.119(17) 0.038(6) 0.011(10) 0.000(8) 0.028(10)
C12A 0.079(10) 0.086(16) 0.046(6) 0.023(9) 0.023(7) 0.023(9)
C13A 0.107(6) 0.067(5) 0.083(9) -0.012(8) 0.047(8) 0.027(5)
C14A 0.200(7) 0.045(7) 0.187(18) 0.002(11) 0.133(11) 0.003(6)
C15A 0.219(7) 0.039(7) 0.200(18) 0.041(11) 0.154(11) 0.014(7)
C16A 0.183(9) 0.066(7) 0.134(17) 0.033(12) 0.095(12) 0.032(8)
C17A 0.085(9) 0.075(9) 0.106(16) -0.003(11) 0.021(11) 0.041(7)
C18A 0.091(8) 0.087(8) 0.122(16) -0.019(11) 0.030(10) 0.040(7)
O1 0.005(6) 0.058(6) 0.062(5) -0.036(5) 0.009(5) -0.012(5)
O2 0.021(8) 0.038(7) 0.064(6) -0.007(6) 0.010(6) -0.010(8)
O3 0.169(14) 0.060(7) 0.088(8) 0.016(7) 0.068(8) -0.024(12)
O4 0.076(10) 0.036(8) 0.054(6) 0.006(6) 0.025(6) 0.022(8)
C3L 0.087(5) 0.055(3) 0.072(4) 0.032(3) 0.038(3) 0.055(4)
N2 0.014(9) 0.032(6) 0.041(6) 0.009(5) -0.008(6) 0.000(7)
C1L 0.043(12) 0.040(5) 0.060(7) 0.012(7) 0.018(7) 0.005(10)
C2L 0.027(4) 0.030(4) 0.032(4) 0.000(3) 0.001(3) 0.001(4)
N1 0.029(9) 0.027(5) 0.030(6) 0.001(5) 0.001(6) -0.002(8)
C4L 0.028(11) 0.040(5) 0.046(8) 0.000(5) 0.012(8) 0.007(8)
C5L 0.038(5) 0.039(4) 0.038(4) -0.003(3) 0.006(3) 0.000(3)
O2M 0.147(15) 0.052(10) 0.042(7) 0.045(7) 0.046(8) 0.053(11)
C2M 0.099(9) 0.084(9) 0.093(7) 0.003(7) 0.009(7) -0.006(7)

loop_
_atom_site_label
_atom_site_type_symbol
_atom_site_fract_x
_atom_site_fract_y
_atom_site_fract_z
_atom_site_U_iso_or_equiv
_atom_site_thermal_displace_type
_atom_site_occupancy
_atom_site_calc_flag
_atom_site_refinement_flags
_atom_site_disorder_group
Cu1 Cu -0.1894(3) 0.5002(2) 1.1848(2) 0.0477(9) Uani 1 d U .
P1 P -0.1256(5) 0.5075(4) 1.3661(4) 0.0342(14) Uani 1 d DU .
C1 C -0.1881(20) 0.4053(15) 1.4287(14) 0.042(3) Uani 1 d U .
C2 C -0.1534(24) 0.3204(15) 1.4079(17) 0.059(5) Uani 1 d U .
H2A H -0.0885(24) 0.3132(15) 1.3645(17) 0.071 Uiso 1 calc R .
C3 C -0.2073(29) 0.2403(19) 1.4465(19) 0.099(5) Uani 1 d U .
H3A H -0.1944(29) 0.1828(19) 1.4195(19) 0.119 Uiso 1 calc R .
C4 C -0.2728(31) 0.2537(21) 1.5193(22) 0.124(6) Uani 1 d U .
H4A H -0.2672(31) 0.2088(21) 1.5719(22) 0.149 Uiso 1 calc R .
C5 C -0.3591(28) 0.3328(23) 1.5326(19) 0.113(6) Uani 1 d U .
H5A H -0.4415(28) 0.3315(23) 1.5561(19) 0.136 Uiso 1 calc R .
C6 C -0.2893(25) 0.4141(19) 1.5016(17) 0.088(5) Uani 1 d U .
H6A H -0.3083(25) 0.4709(19) 1.5275(17) 0.105 Uiso 1 calc R .
C7 C 0.0487(19) 0.5047(18) 1.4204(15) 0.056(4) Uani 1 d U .
C8 C 0.0974(23) 0.4928(20) 1.5282(18) 0.087(6) Uani 1 d U .
H8A H 0.0347(23) 0.4865(20) 1.5737(18) 0.104 Uiso 1 calc R .
C9 C 0.2424(26) 0.4889(23) 1.5788(21) 0.114(7) Uani 1 d U .
H9A H 0.2726(26) 0.4833(23) 1.6529(21) 0.137 Uiso 1 calc R .
C10 C 0.3322(28) 0.4948(26) 1.5005(23) 0.130(7) Uani 1 d U .
H10A H 0.4244(28) 0.5008(26) 1.5247(23) 0.156 Uiso 1 calc R .
C11 C 0.2836(23) 0.4916(23) 1.3933(22) 0.108(7) Uani 1 d U .
H11A H 0.3427(23) 0.4760(23) 1.3474(22) 0.130 Uiso 1 calc R .
C12 C 0.1344(20) 0.5123(18) 1.3416(19) 0.076(5) Uani 1 d U .
H12A H 0.1051(20) 0.5276(18) 1.2694(19) 0.091 Uiso 1 calc R .
C13 C -0.1888(17) 0.6052(12) 1.4322(12) 0.090(4) Uani 1 d DU .
C14 C -0.3025(19) 0.6452(12) 1.3987(18) 0.165(6) Uani 1 d DU .
H14A H -0.3545(19) 0.6269(12) 1.3335(18) 0.198 Uiso 1 calc R .
C15 C -0.3471(25) 0.7110(13) 1.4537(16) 0.162(7) Uani 1 d DU .
H15A H -0.4378(25) 0.7267(13) 1.4387(16) 0.195 Uiso 1 calc R .
C16 C -0.2651(21) 0.7547(16) 1.5297(16) 0.119(7) Uani 1 d DU .
H16A H -0.2726(21) 0.8161(16) 1.5448(16) 0.142 Uiso 1 calc R .
C17 C -0.1745(20) 0.7029(13) 1.5799(16) 0.087(6) Uani 1 d DU .
H17A H -0.1401(20) 0.7087(13) 1.6533(16) 0.104 Uiso 1 calc R .
C18 C -0.1347(26) 0.6420(13) 1.5204(14) 0.103(6) Uani 1 d DU .
H18A H -0.0486(26) 0.6204(13) 1.5473(14) 0.123 Uiso 1 calc R .
P1A P -0.3952(6) 0.5366(4) 1.0919(4) 0.046(2) Uani 1 d U .
C1A C -0.5134(22) 0.4432(16) 1.1052(15) 0.050(4) Uani 1 d U .
C2A C -0.6326(20) 0.4305(15) 1.0341(16) 0.047(5) Uani 1 d U .
H2AA H -0.6529(20) 0.4662(15) 0.9722(16) 0.057 Uiso 1 calc R .
C3A C -0.7227(21) 0.3643(19) 1.0548(16) 0.070(5) Uani 1 d U .
H3AA H -0.8009(21) 0.3558(19) 1.0041(16) 0.085 Uiso 1 calc R .
C4A C -0.7037(24) 0.3123(19) 1.1429(19) 0.082(6) Uani 1 d U .
H4AA H -0.7665(24) 0.2689(19) 1.1547(19) 0.099 Uiso 1 calc R .
C5A C -0.5769(26) 0.3272(18) 1.2213(19) 0.083(6) Uani 1 d U .
H5AA H -0.5606(26) 0.2951(18) 1.2861(19) 0.100 Uiso 1 calc R .
C6A C -0.4800(22) 0.3909(16) 1.1971(17) 0.061(5) Uani 1 d U .
H6AA H -0.3966(22) 0.3970(16) 1.2421(17) 0.073 Uiso 1 calc R .
C7A C -0.4183(22) 0.5577(15) 0.9436(14) 0.046(4) Uani 1 d U .
C8A C -0.3075(20) 0.5177(17) 0.8957(13) 0.053(5) Uani 1 d U .
H8AA H -0.2388(20) 0.4832(17) 0.9355(13) 0.064 Uiso 1 calc R .
C9A C -0.3147(23) 0.5358(16) 0.7875(15) 0.063(6) Uani 1 d U .
H9AA H -0.2474(23) 0.5141(16) 0.7524(15) 0.076 Uiso 1 calc R .
C10A C -0.4153(27) 0.5835(17) 0.7320(17) 0.078(6) Uani 1 d U .
H10B H -0.4118(27) 0.5968(17) 0.6602(17) 0.094 Uiso 1 calc R .
C11A C -0.5270(26) 0.6155(19) 0.7737(16) 0.077(6) Uani 1 d U .
H11B H -0.6001(26) 0.6447(19) 0.7319(16) 0.093 Uiso 1 calc R .
C12A C -0.5168(26) 0.5988(17) 0.8853(16) 0.069(6) Uani 1 d U .
H12B H -0.5865(26) 0.6191(17) 0.9188(16) 0.083 Uiso 1 calc R .
C13A C -0.4721(29) 0.6452(18) 1.1345(19) 0.082(4) Uani 1 d U .
C14A C -0.3901(34) 0.7212(18) 1.1484(23) 0.132(6) Uani 1 d U .
H14B H -0.2990(34) 0.7249(18) 1.1449(23) 0.159 Uiso 1 calc R .
C15A C -0.4837(34) 0.7973(19) 1.1706(24) 0.138(6) Uani 1 d U .
H15B H -0.4514(34) 0.8563(19) 1.1686(24) 0.166 Uiso 1 calc R .
C16A C -0.6017(34) 0.7880(20) 1.1916(22) 0.120(6) Uani 1 d U .
H16B H -0.6465(34) 0.8397(20) 1.2088(22) 0.144 Uiso 1 calc R .
C17A C -0.6588(29) 0.7160(19) 1.1904(21) 0.088(6) Uani 1 d U .
H17B H -0.7437(29) 0.7095(19) 1.2087(21) 0.106 Uiso 1 calc R .
C18A C -0.5842(29) 0.6416(20) 1.1584(21) 0.099(6) Uani 1 d U .
H18B H -0.6249(29) 0.5848(20) 1.1554(21) 0.119 Uiso 1 calc R .
O1 O -0.1279(12) 0.3699(10) 1.1514(10) 0.041(3) Uani 1 d U .
O2 O -0.0589(13) 0.3904(9) 0.9963(11) 0.041(4) Uani 1 d U .
O3 O -0.0902(18) 0.0223(12) 1.1797(11) 0.100(5) Uani 1 d U .
O4 O 0.0537(16) 0.1059(9) 0.8728(10) 0.053(4) Uani 1 d U .
C3L C -0.0892(24) 0.1812(15) 1.1294(17) 0.068(3) Uani 1 d U .
H1B H -0.1159(24) 0.2018(15) 1.1922(17) 0.082 Uiso 1 calc R .
N2 N -0.0177(15) 0.0637(11) 1.0252(11) 0.030(4) Uani 1 d U .
H2B H 0.0038(15) 0.0087(11) 1.0130(11) 0.036 Uiso 1 calc R .
C1L C -0.0715(23) 0.0809(15) 1.1250(18) 0.047(5) Uani 1 d U .
C2L C -0.0003(21) 0.1235(14) 0.9549(14) 0.030(3) Uani 1 d U .
N1 N -0.0194(16) 0.2179(10) 0.9782(11) 0.029(4) Uani 1 d U .
H3LA H 0.0059(16) 0.2581(10) 0.9363(11) 0.035 Uiso 1 calc R .
C4L C -0.0738(21) 0.2457(15) 1.0606(15) 0.037(4) Uani 1 d U .
C5L C -0.0861(21) 0.3460(15) 1.0687(16) 0.038(3) Uani 1 d U .
O2M O 0.0545(17) 0.3314(10) 1.8057(10) 0.077(6) Uani 1 d U .
C2M C 0.0096(30) 0.3004(20) 1.7018(21) 0.093(6) Uani 1 d U .

loop_
_atom_type_symbol
_atom_type_description
_atom_type_scat_dispersion_real
_atom_type_scat_dispersion_imag
_atom_type_scat_source
C C 0.0181 0.0091 'International Tables Vol C Tables 4.2.6.8 and 6.1.1.4'
H H 0.0000 0.0000 'International Tables Vol C Tables 4.2.6.8 and 6.1.1.4'
N N 0.0311 0.0180 'International Tables Vol C Tables 4.2.6.8 and 6.1.1.4'
O O 0.0492 0.0322 'International Tables Vol C Tables 4.2.6.8 and 6.1.1.4'
P P 0.2955 0.4335 'International Tables Vol C Tables 4.2.6.8 and 6.1.1.4'
Cu Cu -1.9646 0.5888 'International Tables Vol C Tables 4.2.6.8 and 6.1.1.4'

loop_
_geom_angle_atom_site_label_1
_geom_angle_atom_site_label_2
_geom_angle_atom_site_label_3
_geom_angle
_geom_angle_site_symmetry_1
_geom_angle_site_symmetry_3
_geom_angle_publ_flag
O1 Cu1 P1 101.9(4) . . ?
O1 Cu1 P1A 113.2(4) . . ?
P1 Cu1 P1A 125.5(2) . . ?
O1 Cu1 O4 110.4(5) . 2_557 ?
P1 Cu1 O4 102.1(4) . 2_557 ?
P1A Cu1 O4 102.9(4) . 2_557 ?
C7 P1 C13 104.2(10) . . ?
C7 P1 C1 102.0(10) . . ?
C13 P1 C1 105.8(8) . . ?
C7 P1 Cu1 118.2(7) . . ?
C13 P1 Cu1 115.8(5) . . ?
C1 P1 Cu1 109.4(6) . . ?
C2 C1 C6 115.6(21) . . ?
C2 C1 P1 123.6(17) . . ?
C6 C1 P1 120.7(17) . . ?
C1 C2 C3 125.5(24) . . ?
C4 C3 C2 114.1(28) . . ?
C3 C4 C5 127.8(28) . . ?
C4 C5 C6 106.8(24) . . ?
C5 C6 C1 120.2(23) . . ?
C8 C7 C12 122.8(20) . . ?
C8 C7 P1 122.7(17) . . ?
C12 C7 P1 114.4(14) . . ?
C7 C8 C9 125.4(23) . . ?
C10 C9 C8 113.1(22) . . ?
C11 C10 C9 120.9(26) . . ?
C10 C11 C12 124.1(25) . . ?
C7 C12 C11 110.8(20) . . ?
C18 C13 C14 108.0(19) . . ?
C18 C13 P1 127.0(15) . . ?
C14 C13 P1 124.8(14) . . ?
C13 C14 C15 122.1(21) . . ?
C16 C15 C14 120.8(23) . . ?
C17 C16 C15 111.8(21) . . ?
C16 C17 C18 113.9(21) . . ?
C13 C18 C17 132.9(23) . . ?
C1A P1A C7A 104.3(9) . . ?
C1A P1A C13A 107.4(11) . . ?
C7A P1A C13A 99.1(10) . . ?
C1A P1A Cu1 109.0(7) . . ?
C7A P1A Cu1 119.7(7) . . ?
C13A P1A Cu1 116.1(8) . . ?
C2A C1A C6A 121.4(21) . . ?
C2A C1A P1A 123.1(16) . . ?
C6A C1A P1A 115.3(16) . . ?
C1A C2A C3A 119.9(19) . . ?
C4A C3A C2A 124.0(21) . . ?
C3A C4A C5A 116.4(23) . . ?
C6A C5A C4A 119.9(21) . . ?
C1A C6A C5A 118.2(20) . . ?
C12A C7A C8A 121.5(19) . . ?
C12A C7A P1A 126.7(18) . . ?
C8A C7A P1A 111.8(14) . . ?
C9A C8A C7A 114.5(19) . . ?
C10A C9A C8A 121.5(22) . . ?
C9A C10A C11A 124.8(21) . . ?
C10A C11A C12A 113.0(22) . . ?
C7A C12A C11A 124.3(24) . . ?
C18A C13A C14A 124.2(29) . . ?
C18A C13A P1A 118.4(25) . . ?
C14A C13A P1A 116.9(22) . . ?
C13A C14A C15A 104.0(27) . . ?
C16A C15A C14A 126.3(28) . . ?
C17A C16A C15A 123.7(33) . . ?
C16A C17A C18A 113.8(31) . . ?
C13A C18A C17A 126.5(31) . . ?
C5L O1 Cu1 126.1(14) . . ?
C2L O4 Cu1 139.8(13) . 2_547 ?
C4L C3L C1L 131.7(22) . . ?
C2L N2 C1L 125.8(17) . . ?
O3 C1L N2 120.6(20) . . ?
O3 C1L C3L 134.0(22) . . ?
N2 C1L C3L 105.4(18) . . ?
O4 C2L N2 123.3(19) . . ?
O4 C2L N1 116.8(17) . . ?
N2 C2L N1 118.9(17) . . ?
C4L N1 C2L 123.2(17) . . ?
N1 C4L C3L 114.0(20) . . ?
N1 C4L C5L 114.4(18) . . ?
C3L C4L C5L 130.7(20) . . ?
O2 C5L O1 130.0(21) . . ?
O2 C5L C4L 117.3(19) . . ?
O1 C5L C4L 112.7(19) . . ?

loop_
_geom_bond_atom_site_label_1
_geom_bond_atom_site_label_2
_geom_bond_distance
_geom_bond_site_symmetry_2
_geom_bond_publ_flag
Cu1 O1 2.082(14) . ?
Cu1 P1 2.255(5) . ?
Cu1 P1A 2.257(7) . ?
Cu1 O4 2.275(15) 2_557 ?
P1 C7 1.77(2) . ?
P1 C13 1.83(2) . ?
P1 C1 1.86(2) . ?
C1 C2 1.34(3) . ?
C1 C6 1.50(3) . ?
C2 C3 1.42(3) . ?
C3 C4 1.24(4) . ?
C4 C5 1.48(4) . ?
C5 C6 1.48(4) . ?
C7 C8 1.37(3) . ?
C7 C12 1.43(3) . ?
C8 C9 1.49(3) . ?
C9 C10 1.45(4) . ?
C10 C11 1.35(3) . ?
C11 C12 1.56(3) . ?
C13 C18 1.27(2) . ?
C13 C14 1.29(2) . ?
C14 C15 1.32(2) . ?
C15 C16 1.31(2) . ?
C16 C17 1.27(2) . ?
C17 C18 1.28(2) . ?
P1A C1A 1.85(2) . ?
P1A C7A 1.86(2) . ?
P1A C13A 1.90(3) . ?
C1A C2A 1.38(3) . ?
C1A C6A 1.38(3) . ?
C2A C3A 1.39(3) . ?
C3A C4A 1.33(3) . ?
C4A C5A 1.48(3) . ?
C5A C6A 1.43(3) . ?
C7A C12A 1.28(3) . ?
C7A C8A 1.48(3) . ?
C8A C9A 1.37(2) . ?
C9A C10A 1.32(3) . ?
C10A C11A 1.41(3) . ?
C11A C12A 1.41(3) . ?
C13A C18A 1.22(4) . ?
C13A C14A 1.38(4) . ?
C14A C15A 1.52(4) . ?
C15A C16A 1.27(4) . ?
C16A C17A 1.21(4) . ?
C17A C18A 1.43(4) . ?
O1 C5L 1.24(2) . ?
O2 C5L 1.19(2) . ?
O3 C1L 1.14(2) . ?
O4 C2L 1.28(2) . ?
O4 Cu1 2.275(14) 2_547 ?
C3L C4L 1.31(3) . ?
C3L C1L 1.49(3) . ?
N2 C2L 1.28(2) . ?
N2 C1L 1.48(3) . ?
C2L N1 1.44(2) . ?
N1 C4L 1.32(2) . ?
C4L C5L 1.49(3) . ?
O2M C2M 1.38(3) . ?
